data_1100365
loop_
_publ_author_name
'Reetz, Manfred T.'
'Bingel, Carsten'
'Harms, Klaus'

_publ_section_title
;
 Structure of carbanions having carbocations as counterions
;
_journal_coden_ASTM JCCCAT
_journal_issue 20
_journal_name_full
;
 Journal of the Chemical Society, Chemical Communications
;
_journal_page_first 1558
_journal_page_last 1560
_journal_paper_doi 10.1039/c39930001558
_journal_year 1993
_chemical_formula_sum 'C14 H29 N3 O4'
_space_group_IT_number 61
_symmetry_cell_setting orthorhombic
_symmetry_Int_Tables_number 61
_symmetry_space_group_name_Hall '-P 2ac 2ab'
_symmetry_space_group_name_H-M 'P b c a'
_cell_angle_alpha 90
_cell_angle_beta 90
_cell_angle_gamma 90
_cell_formula_units_Z 8
_cell_length_a 14.715(1)
_cell_length_b 15.430(1)
_cell_length_c 15.029(1)
_cod_database_code 1100365

loop_
_symmetry_equiv_pos_site_id
_symmetry_equiv_pos_as_xyz
1 x,y,z
2 1/2-x,1/2+y,z
3 x,1/2-y,1/2+z
4 1/2-x,-y,1/2+z
5 -x,-y,-z
6 -1/2+x,-1/2-y,-z
7 -x,-1/2+y,-1/2-z
8 -1/2+x,y,-1/2-z

loop_
_atom_site_label
_atom_site_type_symbol
_atom_site_fract_x
_atom_site_fract_y
_atom_site_fract_z
O1 O 0.3078(2) 0.4676(1) 0.3264(2)
O2 O 0.3494(2) 0.2578(2) 0.4983(2)
O3 O 0.3794(2) 0.3389(2) 0.3395(2)
O4 O 0.2314(2) 0.3071(2) 0.5789(2)
C1 C 0.2789(3) 0.3891(2) 0.4551(3)
C2 C 0.2094(3) 0.4580(3) 0.4765(3)
C3 C 0.1168(3) 0.4446(3) 0.4330(4)
C4 C 0.3272(3) 0.3913(2) 0.3739(3)
C5 C 0.3411(4) 0.4695(3) 0.2380(4)
C6 C 0.2822(3) 0.3183(2) 0.5146(3)
C7 C 0.3520(4) 0.1868(3) 0.5601(4)
N1 N 0.0435(2) 0.2011(2) 0.2261(3)
N2 N -0.0420(2) 0.1105(2) 0.3157(3)
N3 N 0.0917(2) 0.1716(2) 0.3689(3)
N4? N -0.0236(15) 0.1536(13) 0.2307(16)
N5? N 0.0161(15) 0.1197(13) 0.3766(15)
N6? N 0.1044(13) 0.2179(12) 0.2947(14)
C8 C 0.0315(2) 0.1611(2) 0.3029(3)
C9 C 0.0843(4) 0.2896(3) 0.2225(4)
C10 C 0.0157(3) 0.1626(3) 0.1409(3)
C11 C -0.1269(3) 0.1301(3) 0.2672(4)
C12 C -0.0380(4) 0.0327(3) 0.3717(4)
C13 C 0.0661(4) 0.1676(3) 0.4633(4)
C14 C 0.1885(3) 0.1856(3) 0.3481(4)
H1 H 0.2343(25) 0.5175(24) 0.4544(25)
H2 H 0.2068(23) 0.4587(20) 0.5377(28)
H3 H 0.1257(27) 0.4475(24) 0.3696(30)
H4 H 0.088(3) 0.3855(32) 0.4481(32)
H5 H 0.0679(32) 0.4880(32) 0.4519(34)
H6 H 0.3342(25) 0.5239(26) 0.2120(25)
H7 H 0.4119(33) 0.4632(24) 0.2382(31)
H8 H 0.3076(28) 0.4305(26) 0.1982(30)
H9 H 0.4011(33) 0.1482(30) 0.5421(33)
H10 H 0.2866(31) 0.1600(26) 0.5672(30)
H11 H 0.3606(24) 0.2063(22) 0.6180(28)
H12 H 0.0340(27) 0.3280(23) 0.1861(28)
H13 H 0.0992(29) 0.3172(26) 0.2796(33)
H14 H 0.1371(25) 0.2868(21) 0.1982(27)
H15 H -0.0040(27) 0.1044(26) 0.1511(26)
H16 H 0.0665(28) 0.1607(22) 0.1021(27)
H17 H -0.0329(28) 0.1946(24) 0.1108(27)
H18 H -0.1446(24) 0.0873(22) 0.2179(27)
H19 H -0.1302(23) 0.1849(23) 0.2281(25)
H20 H -0.1750(29) 0.1291(22) 0.3079(27)
H21 H -0.0739(26) 0.0385(23) 0.4162(28)
H22 H 0.0233(31) 0.0158(25) 0.3914(29)
H23 H -0.0618(28) -0.0195(28) 0.3351(30)
H24 H 0.0089(29) 0.1648(24) 0.4738(29)
H25 H 0.0886(26) 0.1145(27) 0.4981(29)
H26 H 0.1006(31) 0.2125(29) 0.4940(35)
H27 H 0.2064(24) 0.2423(28) 0.3707(28)
H28 H 0.2190(29) 0.1378(28) 0.3808(30)
H29 H 0.2038(29) 0.1801(24) 0.2842(33)

loop_
_atom_type_symbol
_atom_type_radius_bond
C 0.68
H 0.23
N 0.68
O 0.68
